data_4033576
loop_
_publ_author_name
'Pic\'on-Ferrer, Inmaculada'
'Hueso-Ure\~na, Francisco'
'Ill\'an-Cabeza, Nuria A'
'Jim\'enez-Pulido, Sonia B'
'Mart\'inez-Martos, Jos\'e M'
'Ram\'irez-Exp\'osito, Mar\'ia J'
'Moreno-Carretero, Miguel N'

_publ_section_title
;
 Chloro-fac-tricarbonylrhenium(I) complexes of asymmetric azines derived
 from 6-acetyl-1,3,7-trimethylpteridine-2,4(1H,3H)-dione with hydrazine
 and aromatic aldehydes: preparation, structural characterization and
 biological activity against several human tumor cell lines.
;
_journal_issue 1
_journal_name_full 'Journal of inorganic biochemistry'
_journal_page_first 94
_journal_page_last 100
_journal_paper_doi 10.1016/j.jinorgbio.2008.09.014
_journal_volume 103
_journal_year 2009
_chemical_compound_source 'synthesis as described'
_chemical_formula_moiety 'C11 H14 N6 O2'
_chemical_formula_sum 'C11 H14 N6 O2'
_chemical_formula_weight 262.28
_chemical_name_systematic
;
 ?
;
_space_group_IT_number 14
_symmetry_cell_setting monoclinic
_symmetry_Int_Tables_number 14
_symmetry_space_group_name_Hall '-P 2yn'
_symmetry_space_group_name_H-M 'P 1 21/n 1'
_atom_sites_solution_hydrogens geom
_atom_sites_solution_primary direct
_atom_sites_solution_secondary difmap
_audit_conform_dict_location ftp://ftp.iucr.org/pub/cif_core.dic
_audit_conform_dict_name cif_core.dic
_audit_conform_dict_version 2.3
_audit_creation_date 2007-04-19T09:19:31-00:00
_audit_creation_method 'WinGX routine CIF_UPDATE'
_cell_angle_alpha 90
_cell_angle_beta 96.325(14)
_cell_angle_gamma 90
_cell_formula_units_Z 4
_cell_length_a 11.253(2)
_cell_length_b 9.5746(14)
_cell_length_c 11.4498(18)
_cell_measurement_reflns_used 129
_cell_measurement_temperature 293
_cell_measurement_theta_max 22
_cell_measurement_theta_min 4
_cell_measurement_wavelength 0.71073
_cell_volume 1226.1(3)
_computing_cell_refinement 'Dirax/lsq (Duisenberg & Schreurs, 1989-2000)'
_computing_data_collection 'Collect (Bruker AXS BV, 1997-2004)'
_computing_data_reduction 'EvalCCD (Duisenberg & Schreurs 1990-2000)'
_computing_molecular_graphics 'Ortep-3 for Windows (Farrugia, 1997)'
_computing_publication_material 'WinGX publication routines (Farrugia, 1999)'
_computing_structure_refinement 'SHELXL-97 (Sheldrick, 1997)'
_computing_structure_solution 'SHELXS-97 (Sheldrick, 1997)'
_diffrn_ambient_temperature 293
_diffrn_detector 'CCD plate'
_diffrn_detector_area_resol_mean 9
_diffrn_measured_fraction_theta_full 0.989
_diffrn_measured_fraction_theta_max 0.99
_diffrn_measurement_device '95mm CCD camera on \k-goniostat'
_diffrn_measurement_device_type KappaCCD
_diffrn_measurement_method 'CCD rotation images, thick slices'
_diffrn_orient_matrix_type X=UH
_diffrn_orient_matrix_UB_11 0.01
_diffrn_orient_matrix_UB_12 0
_diffrn_orient_matrix_UB_13 0
_diffrn_orient_matrix_UB_21 0
_diffrn_orient_matrix_UB_22 0.01
_diffrn_orient_matrix_UB_23 0
_diffrn_orient_matrix_UB_31 0
_diffrn_orient_matrix_UB_32 0
_diffrn_orient_matrix_UB_33 0.01
_diffrn_radiation_monochromator graphite
_diffrn_radiation_probe x-ray
_diffrn_radiation_type MoK\a
_diffrn_radiation_wavelength 0.71073
_diffrn_reflns_av_R_equivalents 0.033
_diffrn_reflns_av_unetI/netI 0.0276
_diffrn_reflns_limit_h_max 14
_diffrn_reflns_limit_h_min -14
_diffrn_reflns_limit_k_max 12
_diffrn_reflns_limit_k_min -12
_diffrn_reflns_limit_l_max 14
_diffrn_reflns_limit_l_min -14
_diffrn_reflns_number 15124
_diffrn_reflns_theta_full 27.49
_diffrn_reflns_theta_max 27.49
_diffrn_reflns_theta_min 5.03
_diffrn_source 'Enraf Nonius FR590'
_exptl_absorpt_coefficient_mu 0.104
_exptl_absorpt_correction_T_max 0.9696
_exptl_absorpt_correction_T_min 0.9656
_exptl_absorpt_correction_type multi-scan
_exptl_absorpt_process_details 'SADABS 2.10, 2003'
_exptl_crystal_colour yellow
_exptl_crystal_density_diffrn 1.421
_exptl_crystal_density_method 'not measured'
_exptl_crystal_description prism
_exptl_crystal_F_000 552
_exptl_crystal_size_max 0.34
_exptl_crystal_size_mid 0.31
_exptl_crystal_size_min 0.3
_refine_diff_density_max 0.244
_refine_diff_density_min -0.21
_refine_diff_density_rms 0.042
_refine_ls_extinction_method none
_refine_ls_goodness_of_fit_ref 1.033
_refine_ls_hydrogen_treatment mixed
_refine_ls_matrix_type full
_refine_ls_number_parameters 228
_refine_ls_number_reflns 2788
_refine_ls_number_restraints 0
_refine_ls_restrained_S_all 1.033
_refine_ls_R_factor_all 0.081
_refine_ls_R_factor_gt 0.0455
_refine_ls_shift/su_max 0
_refine_ls_shift/su_mean 0
_refine_ls_structure_factor_coef Fsqd
_refine_ls_weighting_details 'calc w=1/[\s^2^(Fo^2^)+(0.0578P)^2^+0.4857P] where P=(Fo^2^+2Fc^2^)/3'
_refine_ls_weighting_scheme calc
_refine_ls_wR_factor_gt 0.1104
_refine_ls_wR_factor_ref 0.1343
_reflns_number_gt 1863
_reflns_number_total 2788
_reflns_threshold_expression >2sigma(I)
_cod_data_source_file DLMHz.cif
_cod_data_source_block struct
_cod_original_cell_volume 1226.1(4)
_cod_database_code 4033576

loop_
_symmetry_equiv_pos_as_xyz
'x, y, z'
'-x+1/2, y+1/2, -z+1/2'
'-x, -y, -z'
'x-1/2, -y-1/2, z-1/2'

loop_
_atom_site_label
_atom_site_type_symbol
_atom_site_fract_x
_atom_site_fract_y
_atom_site_fract_z
_atom_site_U_iso_or_equiv
_atom_site_adp_type
_atom_site_occupancy
_atom_site_symmetry_multiplicity
_atom_site_calc_flag
_atom_site_refinement_flags
_atom_site_disorder_assembly
_atom_site_disorder_group
O2 O 0.67062(11) 0.59294(15) 1.23169(14) 0.0567(4) Uani 1 1 d . . .
N5 N 0.23486(12) 0.42904(15) 1.05406(13) 0.0375(4) Uani 1 1 d . . .
N1 N 0.55202(12) 0.42204(16) 1.14812(13) 0.0384(4) Uani 1 1 d . . .
N3 N 0.47268(13) 0.64040(15) 1.19685(13) 0.0411(4) Uani 1 1 d . . .
O4 O 0.27503(13) 0.68862(16) 1.16339(16) 0.0688(5) Uani 1 1 d . . .
N61 N 0.05807(13) 0.14973(16) 0.95944(14) 0.0423(4) Uani 1 1 d . . .
N8 N 0.42671(12) 0.24612(15) 1.06733(13) 0.0381(4) Uani 1 1 d . . .
C4A C 0.34232(14) 0.46650(18) 1.10533(15) 0.0356(4) Uani 1 1 d . . .
N62 N -0.05326(14) 0.1215(2) 0.90181(16) 0.0507(4) Uani 1 1 d . . .
C8A C 0.43890(14) 0.37691(18) 1.10693(14) 0.0343(4) Uani 1 1 d . . .
C6 C 0.22129(15) 0.30051(18) 1.01072(15) 0.0355(4) Uani 1 1 d . . .
C4 C 0.35649(16) 0.6064(2) 1.15615(17) 0.0436(4) Uani 1 1 d . . .
C61 C 0.10141(14) 0.27166(18) 0.94819(15) 0.0358(4) Uani 1 1 d . . .
C7 C 0.31843(15) 0.20458(18) 1.02160(15) 0.0372(4) Uani 1 1 d . . .
C1 C 0.65565(18) 0.3289(2) 1.1491(2) 0.0480(5) Uani 1 1 d . . .
C2 C 0.57136(15) 0.55305(19) 1.19483(16) 0.0400(4) Uani 1 1 d . . .
C62 C 0.03788(19) 0.3871(2) 0.8793(2) 0.0468(5) Uani 1 1 d . . .
C3 C 0.4949(2) 0.7791(3) 1.2486(3) 0.0564(6) Uani 1 1 d . . .
C71 C 0.3106(2) 0.0554(2) 0.9846(3) 0.0567(6) Uani 1 1 d . . .
H71C H 0.252(2) 0.039(3) 0.924(2) 0.070(7) Uiso 1 1 d . . .
H62B H -0.085(2) 0.039(3) 0.939(2) 0.076(7) Uiso 1 1 d . . .
H62D H 0.011(2) 0.352(3) 0.800(2) 0.069(7) Uiso 1 1 d . . .
H71B H 0.392(3) 0.024(3) 0.974(2) 0.076(7) Uiso 1 1 d . . .
H62C H -0.031(2) 0.416(3) 0.915(2) 0.078(8) Uiso 1 1 d . . .
H1C H 0.721(3) 0.377(3) 1.123(2) 0.093(9) Uiso 1 1 d . . .
H62E H 0.092(3) 0.466(3) 0.871(2) 0.090(9) Uiso 1 1 d . . .
H71A H 0.279(2) -0.004(3) 1.048(2) 0.083(8) Uiso 1 1 d . . .
H1A H 0.679(3) 0.294(4) 1.224(3) 0.108(11) Uiso 1 1 d . . .
H3A H 0.421(4) 0.830(4) 1.257(3) 0.145(14) Uiso 1 1 d . . .
H3C H 0.534(3) 0.830(4) 1.205(3) 0.130(14) Uiso 1 1 d . . .
H3B H 0.547(3) 0.771(4) 1.323(3) 0.118(11) Uiso 1 1 d . . .
H1B H 0.632(3) 0.252(4) 1.101(3) 0.126(12) Uiso 1 1 d . . .
H62A H -0.107(2) 0.198(3) 0.8901(19) 0.061(7) Uiso 1 1 d . . .

loop_
_atom_site_aniso_label
_atom_site_aniso_U_11
_atom_site_aniso_U_22
_atom_site_aniso_U_33
_atom_site_aniso_U_23
_atom_site_aniso_U_13
_atom_site_aniso_U_12
O2 0.0348(7) 0.0557(9) 0.0766(10) -0.0032(7) -0.0077(6) -0.0111(6)
N5 0.0281(7) 0.0384(8) 0.0451(8) -0.0017(6) -0.0001(6) 0.0000(6)
N1 0.0243(7) 0.0422(9) 0.0471(8) 0.0032(7) -0.0024(6) -0.0003(6)
N3 0.0353(8) 0.0380(8) 0.0490(9) -0.0028(7) -0.0005(6) -0.0053(6)
O4 0.0427(8) 0.0536(9) 0.1068(13) -0.0272(9) -0.0065(8) 0.0093(7)
N61 0.0312(8) 0.0457(9) 0.0486(9) 0.0013(7) -0.0013(6) -0.0049(7)
N8 0.0301(7) 0.0373(8) 0.0459(8) 0.0023(6) -0.0002(6) 0.0023(6)
C4A 0.0284(8) 0.0368(9) 0.0409(9) 0.0010(7) -0.0002(7) -0.0006(7)
N62 0.0325(8) 0.0512(10) 0.0657(11) 0.0009(9) -0.0060(7) -0.0077(8)
C8A 0.0272(8) 0.0372(9) 0.0375(9) 0.0051(7) 0.0001(6) -0.0011(7)
C6 0.0291(8) 0.0370(9) 0.0401(9) 0.0034(7) 0.0025(7) -0.0018(7)
C4 0.0343(9) 0.0429(10) 0.0526(11) -0.0029(8) -0.0005(8) 0.0022(8)
C61 0.0282(8) 0.0389(9) 0.0399(9) -0.0012(7) 0.0026(7) 0.0006(7)
C7 0.0311(9) 0.0371(9) 0.0428(9) 0.0034(7) 0.0011(7) -0.0002(7)
C1 0.0262(9) 0.0503(12) 0.0662(14) 0.0051(11) -0.0005(9) 0.0024(8)
C2 0.0318(9) 0.0431(10) 0.0442(10) 0.0053(8) -0.0008(7) -0.0052(8)
C62 0.0368(10) 0.0442(11) 0.0565(12) 0.0014(10) -0.0082(9) 0.0027(9)
C3 0.0524(14) 0.0453(12) 0.0707(15) -0.0140(11) 0.0030(12) -0.0109(10)
C71 0.0376(11) 0.0416(11) 0.0884(18) -0.0093(12) -0.0050(12) 0.0019(9)

loop_
_atom_type_symbol
_atom_type_number_in_cell
C 44
H 56
N 24
O 8

loop_
_exptl_crystal_face_index_h
_exptl_crystal_face_index_k
_exptl_crystal_face_index_l
_exptl_crystal_face_perp_dist
16 -16 -17 0.144
-15 16 13 0.151
-6 0 -5 0.124
10 11 -12 0.128
-10 -14 13 0.172
7 0 8 0.145
-6 -5 8 0.165
7 2 3 0.143
7 13 -1 0.13
-2 3 4 0.17

loop_
_geom_angle_atom_site_label_1
_geom_angle_atom_site_label_2
_geom_angle_atom_site_label_3
_geom_angle
_geom_angle_site_symmetry_1
_geom_angle_site_symmetry_3
C6 N5 C4A 118.42(15) . .
C2 N1 C8A 121.52(14) . .
C2 N1 C1 117.43(15) . .
C8A N1 C1 120.98(16) . .
C4 N3 C2 125.48(15) . .
C4 N3 C3 117.80(17) . .
C2 N3 C3 116.72(16) . .
C61 N61 N62 118.04(16) . .
C7 N8 C8A 118.07(14) . .
N5 C4A C8A 120.74(16) . .
N5 C4A C4 118.48(15) . .
C8A C4A C4 120.74(15) . .
N61 N62 H62B 107.8(14) . .
N61 N62 H62A 116.3(14) . .
H62B N62 H62A 115.2(19) . .
N8 C8A N1 117.97(15) . .
N8 C8A C4A 121.73(15) . .
N1 C8A C4A 120.29(16) . .
N5 C6 C7 120.58(15) . .
N5 C6 C61 114.55(15) . .
C7 C6 C61 124.81(16) . .
O4 C4 N3 121.09(18) . .
O4 C4 C4A 124.67(17) . .
N3 C4 C4A 114.24(15) . .
N61 C61 C6 117.44(15) . .
N61 C61 C62 124.26(16) . .
C6 C61 C62 118.28(16) . .
N8 C7 C6 120.08(16) . .
N8 C7 C71 114.98(16) . .
C6 C7 C71 124.94(16) . .
N1 C1 H1C 110.4(17) . .
N1 C1 H1A 111.3(19) . .
H1C C1 H1A 108(3) . .
N1 C1 H1B 108(2) . .
H1C C1 H1B 112(3) . .
H1A C1 H1B 107(3) . .
O2 C2 N1 121.74(17) . .
O2 C2 N3 120.69(17) . .
N1 C2 N3 117.56(14) . .
C61 C62 H62D 108.3(14) . .
C61 C62 H62C 110.8(16) . .
H62D C62 H62C 108(2) . .
C61 C62 H62E 110.6(16) . .
H62D C62 H62E 108(2) . .
H62C C62 H62E 111(2) . .
N3 C3 H3A 112(2) . .
N3 C3 H3C 111(3) . .
H3A C3 H3C 106(3) . .
N3 C3 H3B 110(2) . .
H3A C3 H3B 113(3) . .
H3C C3 H3B 105(3) . .
C7 C71 H71C 113.4(16) . .
C7 C71 H71B 107.7(15) . .
H71C C71 H71B 117(2) . .
C7 C71 H71A 110.3(15) . .
H71C C71 H71A 99(2) . .
H71B C71 H71A 109(2) . .

loop_
_geom_bond_atom_site_label_1
_geom_bond_atom_site_label_2
_geom_bond_distance
_geom_bond_site_symmetry_2
O2 C2 1.212(2) .
N5 C6 1.330(2) .
N5 C4A 1.335(2) .
N1 C2 1.373(2) .
N1 C8A 1.378(2) .
N1 C1 1.466(2) .
N3 C4 1.379(2) .
N3 C2 1.391(2) .
N3 C3 1.465(3) .
O4 C4 1.217(2) .
N61 C61 1.278(2) .
N61 N62 1.377(2) .
N8 C7 1.334(2) .
N8 C8A 1.335(2) .
C4A C8A 1.382(2) .
C4A C4 1.463(3) .
N62 H62B 0.98(3) .
N62 H62A 0.95(3) .
C6 C7 1.421(2) .
C6 C61 1.482(2) .
C61 C62 1.492(3) .
C7 C71 1.490(3) .
C1 H1C 0.95(3) .
C1 H1A 0.93(3) .
C1 H1B 0.94(4) .
C62 H62D 0.98(3) .
C62 H62C 0.96(3) .
C62 H62E 0.98(3) .
C3 H3A 0.97(4) .
C3 H3C 0.86(4) .
C3 H3B 0.98(4) .
C71 H71C 0.92(3) .
C71 H71B 0.99(3) .
C71 H71A 1.01(3) .

loop_
_geom_torsion_atom_site_label_1
_geom_torsion_atom_site_label_2
_geom_torsion_atom_site_label_3
_geom_torsion_atom_site_label_4
_geom_torsion
_geom_torsion_site_symmetry_1
_geom_torsion_site_symmetry_2
_geom_torsion_site_symmetry_3
_geom_torsion_site_symmetry_4
C6 N5 C4A C8A 3.9(2) . . . .
C6 N5 C4A C4 -178.20(16) . . . .
C7 N8 C8A N1 -176.46(15) . . . .
C7 N8 C8A C4A 2.4(2) . . . .
C2 N1 C8A N8 -177.24(15) . . . .
C1 N1 C8A N8 -0.4(2) . . . .
C2 N1 C8A C4A 3.9(2) . . . .
C1 N1 C8A C4A -179.25(18) . . . .
N5 C4A C8A N8 -6.2(3) . . . .
C4 C4A C8A N8 176.01(16) . . . .
N5 C4A C8A N1 172.66(15) . . . .
C4 C4A C8A N1 -5.2(3) . . . .
C4A N5 C6 C7 1.6(2) . . . .
C4A N5 C6 C61 -175.92(15) . . . .
C2 N3 C4 O4 178.62(19) . . . .
C3 N3 C4 O4 -0.3(3) . . . .
C2 N3 C4 C4A -1.4(3) . . . .
C3 N3 C4 C4A 179.66(18) . . . .
N5 C4A C4 O4 5.9(3) . . . .
C8A C4A C4 O4 -176.2(2) . . . .
N5 C4A C4 N3 -174.03(15) . . . .
C8A C4A C4 N3 3.8(3) . . . .
N62 N61 C61 C6 180.00(15) . . . .
N62 N61 C61 C62 1.8(3) . . . .
N5 C6 C61 N61 -143.23(17) . . . .
C7 C6 C61 N61 39.4(2) . . . .
N5 C6 C61 C62 35.1(2) . . . .
C7 C6 C61 C62 -142.24(19) . . . .
C8A N8 C7 C6 3.1(2) . . . .
C8A N8 C7 C71 -177.20(18) . . . .
N5 C6 C7 N8 -5.2(3) . . . .
C61 C6 C7 N8 171.96(16) . . . .
N5 C6 C7 C71 175.1(2) . . . .
C61 C6 C7 C71 -7.7(3) . . . .
C8A N1 C2 O2 179.63(17) . . . .
C1 N1 C2 O2 2.7(3) . . . .
C8A N1 C2 N3 -1.4(2) . . . .
C1 N1 C2 N3 -178.35(17) . . . .
C4 N3 C2 O2 179.23(18) . . . .
C3 N3 C2 O2 -1.8(3) . . . .
C4 N3 C2 N1 0.2(3) . . . .
C3 N3 C2 N1 179.16(18) . . . .
